data_3500092
loop_
_publ_author_name
'Thierry Maris'

_publ_section_references
;
Dolomanov, O.V., Bourhis, L.J., Gildea, R.J, Howard, J.A.K. & Puschmann, H.
 (2009), J. Appl. Cryst. 42, 339-341.

Sheldrick, G.M. (2015). Acta Cryst. C71, 3-8.

Sheldrick, G.M. (2015). Acta Cryst. A71, 3-8.
;
_publ_section_title
;
 benzoic acid 3,5-dicarboxylate N-N'-bis(2-Ammonioethyl)oxamide
 dimethylsulfoxide'
;
_journal_name_full 'Personal communication to COD'
_journal_year 2020
_chemical_formula_moiety 'C9 H4 O6, C6 H16 N4 O2, C2 H6 O S'
_chemical_formula_sum 'C17 H26 N4 O9 S'
_chemical_formula_weight 462.48
_chemical_name_common
;
 benzoic acid 3,5-dicarboxylate N-N'-bis(2-Ammonioethyl)oxamide dimethylsulfoxide'
;
_space_group_crystal_system monoclinic
_space_group_IT_number 14
_space_group_name_Hall '-P 2yn'
_space_group_name_H-M_alt 'P 1 21/n 1'
_atom_sites_solution_hydrogens difmap
_atom_sites_solution_primary dual
_audit_creation_date 2017-09-27
_audit_creation_method
;
Olex2 1.2
(compiled 2017.08.10 svn.r3458 for OlexSys, GUI svn.r5381)
;
_cell_angle_alpha 90
_cell_angle_beta 97.7760(10)
_cell_angle_gamma 90
_cell_formula_units_Z 4
_cell_length_a 9.7597(3)
_cell_length_b 16.5287(4)
_cell_length_c 13.0405(3)
_cell_measurement_reflns_used 9993
_cell_measurement_temperature 150
_cell_measurement_theta_max 60.655
_cell_measurement_theta_min 2.326
_cell_volume 2084.29(9)
_computing_cell_refinement
;
SAINT (2013) V8.38A; Integration Software for Single Crystal Data. 
Bruker AXS Inc., Madison, WI 53719-1173.'
;
_computing_data_collection
;
APEX 2 (2013) Bruker AXS Inc., Madison, WI 53719-1173.
;
_computing_data_reduction
;
SAINT (2013) V8.38A; Integration Software for Single Crystal Data. 
Bruker AXS Inc., Madison, WI 53719-1173.'
;
_computing_molecular_graphics 'Olex2 (Dolomanov et al., 2009)'
_computing_publication_material 'Olex2 (Dolomanov et al., 2009)'
_computing_structure_refinement 'XL (Sheldrick, 2008)'
_computing_structure_solution 'XT (Sheldrick, 2015)'
_diffrn_ambient_temperature 150
_diffrn_detector 'CMOS Area detector'
_diffrn_detector_area_resol_mean 10.24
_diffrn_detector_type 'Bruker Photon 100 CMOS Detector'
_diffrn_measured_fraction_theta_full 0.999
_diffrn_measured_fraction_theta_max 0.999
_diffrn_measurement_device 'k-geometry diffractometer'
_diffrn_measurement_device_type 'Bruker Venture Metaljet'
_diffrn_measurement_method '\w and \f scans'
_diffrn_radiation_collimation 'Focusing mirrors'
_diffrn_radiation_monochromator 'Helios MX Mirror Optics'
_diffrn_radiation_probe x-ray
_diffrn_radiation_type GaK\a
_diffrn_radiation_wavelength 1.34139
_diffrn_reflns_av_R_equivalents 0.0277
_diffrn_reflns_av_unetI/netI 0.0162
_diffrn_reflns_Laue_measured_fraction_full 0.999
_diffrn_reflns_Laue_measured_fraction_max 0.999
_diffrn_reflns_limit_h_max 12
_diffrn_reflns_limit_h_min -12
_diffrn_reflns_limit_k_max 19
_diffrn_reflns_limit_k_min -21
_diffrn_reflns_limit_l_max 16
_diffrn_reflns_limit_l_min -16
_diffrn_reflns_number 28323
_diffrn_reflns_point_group_measured_fraction_full 0.999
_diffrn_reflns_point_group_measured_fraction_max 0.999
_diffrn_reflns_theta_full 53.594
_diffrn_reflns_theta_max 60.646
_diffrn_reflns_theta_min 3.778
_diffrn_source 'Metal Jet'
_diffrn_source_target Ga
_diffrn_source_type 'Gallium Liquid Metal Jet Source'
_exptl_absorpt_coefficient_mu 1.244
_exptl_absorpt_correction_T_max 0.7519
_exptl_absorpt_correction_T_min 0.6780
_exptl_absorpt_correction_type multi-scan
_exptl_absorpt_process_details
;
SADABS-2016/2 (Bruker,2016/2) was used for absorption correction. 
wR2(int) was 0.1152 before and 0.0433 after correction. 
The Ratio of minimum to maximum transmission is 0.9017. 
The \l/2 correction factor is Not present.
;
_exptl_crystal_colour 'clear light colourless'
_exptl_crystal_colour_lustre clear
_exptl_crystal_colour_modifier light
_exptl_crystal_colour_primary colourless
_exptl_crystal_density_diffrn 1.474
_exptl_crystal_description Block
_exptl_crystal_F_000 976
_exptl_crystal_recrystallization_method 'crystallized from DMSO'
_exptl_crystal_size_max 0.23
_exptl_crystal_size_mid 0.22
_exptl_crystal_size_min 0.19
_exptl_special_details
;
X-ray crystallographic data for I were collected from a single crystal
sample, which was mounted on a loop fiber. Data were collected using
a Bruker Venture diffractometer equipped with a Photon 100 CMOS Detector,
a Helios MX optics and a Kappa goniometer. The crystal-to-detector distance 
was 4.0 cm, and the data collection was carried out in 1024 x 1024 pixel mode.
;
_geom_special_details
;
 All esds (except the esd in the dihedral angle between two l.s. planes)
 are estimated using the full covariance matrix.  The cell esds are taken
 into account individually in the estimation of esds in distances, angles
 and torsion angles; correlations between esds in cell parameters are only
 used when they are defined by crystal symmetry.  An approximate (isotropic)
 treatment of cell esds is used for estimating esds involving l.s. planes.
;
_refine_diff_density_max 0.331
_refine_diff_density_min -0.630
_refine_diff_density_rms 0.104
_refine_ls_extinction_coef 0.0443(12)
_refine_ls_extinction_expression Fc^*^=kFc[1+0.001xFc^2^\l^3^/sin(2\q)]^-1/4^
_refine_ls_extinction_method 'SHELXL-2017/1 (Sheldrick 2017)'
_refine_ls_goodness_of_fit_ref 1.086
_refine_ls_hydrogen_treatment refall
_refine_ls_matrix_type full
_refine_ls_number_parameters 385
_refine_ls_number_reflns 4784
_refine_ls_number_restraints 0
_refine_ls_restrained_S_all 1.086
_refine_ls_R_factor_all 0.0380
_refine_ls_R_factor_gt 0.0373
_refine_ls_shift/su_max 0.001
_refine_ls_shift/su_mean 0.000
_refine_ls_structure_factor_coef Fsqd
_refine_ls_weighting_details 'w=1/[\s^2^(Fo^2^)+(0.0576P)^2^+0.7550P] where P=(Fo^2^+2Fc^2^)/3'
_refine_ls_weighting_scheme calc
_refine_ls_wR_factor_gt 0.0954
_refine_ls_wR_factor_ref 0.0961
_reflns_Friedel_coverage 0.000
_reflns_Friedel_fraction_full .
_reflns_Friedel_fraction_max .
_reflns_number_gt 4647
_reflns_number_total 4784
_reflns_special_details
;
 Reflections were merged by SHELXL according to the crystal
 class for the calculation of statistics and refinement.
 
 _reflns_Friedel_fraction is defined as the number of unique
 Friedel pairs measured divided by the number that would be
 possible theoretically, ignoring centric projections and
 systematic absences.
;
_reflns_threshold_expression 'I > 2\s(I)'
_cod_data_source_file tma2cb.cif
_cod_data_source_block tma2cb
_cod_database_code 3500092

loop_
_space_group_symop_id
_space_group_symop_operation_xyz
1 'x, y, z'
2 '-x+1/2, y+1/2, -z+1/2'
3 '-x, -y, -z'
4 'x-1/2, -y-1/2, z-1/2'

loop_
_atom_site_label
_atom_site_type_symbol
_atom_site_fract_x
_atom_site_fract_y
_atom_site_fract_z
_atom_site_U_iso_or_equiv
_atom_site_adp_type
_atom_site_occupancy
_atom_site_site_symmetry_order
_atom_site_calc_flag
_atom_site_refinement_flags_posn
_atom_site_refinement_flags_adp
_atom_site_refinement_flags_occupancy
_atom_site_disorder_assembly
_atom_site_disorder_group
O1 O 0.76418(9) 0.31345(5) 1.16332(6) 0.02119(19) Uani 1 1 d . . . . .
H1 H 0.810(2) 0.3375(12) 1.2226(16) 0.042(5) Uiso 1 1 d . . . . .
C1 C 0.66599(11) 0.33722(7) 0.99122(8) 0.0155(2) Uani 1 1 d . . . . .
C2 C 0.64114(11) 0.38863(7) 0.90597(8) 0.0161(2) Uani 1 1 d . . . . .
H2A H 0.6743(16) 0.4414(10) 0.9110(12) 0.022(4) Uiso 1 1 d . . . . .
O2 O 0.75324(13) 0.44184(6) 1.10874(7) 0.0360(3) Uani 1 1 d . . . . .
O3 O 0.59468(10) 0.48688(5) 0.72845(7) 0.0247(2) Uani 1 1 d . . . . .
C3 C 0.56711(11) 0.36165(6) 0.81343(8) 0.0137(2) Uani 1 1 d . . . . .
O4 O 0.45194(8) 0.39461(5) 0.64633(6) 0.01830(18) Uani 1 1 d . . . . .
C4 C 0.51853(10) 0.28205(6) 0.80671(8) 0.0136(2) Uani 1 1 d . . . . .
H4 H 0.4689(16) 0.2644(10) 0.7450(12) 0.020(4) Uiso 1 1 d . . . . .
O5 O 0.40133(8) 0.11980(5) 0.82399(6) 0.01663(18) Uani 1 1 d . . . . .
C5 C 0.55009(10) 0.22864(6) 0.88980(8) 0.0131(2) Uani 1 1 d . . . . .
C6 C 0.62424(11) 0.25670(7) 0.98189(8) 0.0145(2) Uani 1 1 d . . . . .
H6 H 0.6440(15) 0.2207(10) 1.0382(12) 0.019(4) Uiso 1 1 d . . . . .
O6 O 0.58648(8) 0.09090(5) 0.93726(6) 0.01701(18) Uani 1 1 d . . . . .
C7 C 0.73284(12) 0.37040(7) 1.09259(9) 0.0183(2) Uani 1 1 d . . . . .
C8 C 0.53632(11) 0.41923(6) 0.72191(8) 0.0147(2) Uani 1 1 d . . . . .
C9 C 0.50872(11) 0.14041(6) 0.88314(8) 0.0127(2) Uani 1 1 d . . . . .
N1 N 0.61547(10) 0.59848(6) 0.56991(7) 0.0157(2) Uani 1 1 d . . . . .
H1A H 0.7100(19) 0.5984(10) 0.5657(14) 0.028(4) Uiso 1 1 d . . . . .
H1B H 0.5712(19) 0.5923(10) 0.5072(15) 0.028(4) Uiso 1 1 d . . . . .
H1C H 0.5959(18) 0.5564(12) 0.6085(14) 0.031(4) Uiso 1 1 d . . . . .
N2 N 0.33366(10) 0.68258(6) 0.53239(8) 0.0181(2) Uani 1 1 d . . . . .
H2 H 0.3196(18) 0.7341(12) 0.5069(14) 0.031(4) Uiso 1 1 d . . . . .
N3 N 0.10455(10) 0.57529(6) 0.34519(8) 0.0184(2) Uani 1 1 d . . . . .
H3 H 0.1159(17) 0.5295(11) 0.3778(14) 0.027(4) Uiso 1 1 d . . . . .
N4 N -0.18371(10) 0.54552(6) 0.34789(7) 0.0167(2) Uani 1 1 d . . . . .
H4A H -0.2739(18) 0.5534(10) 0.3533(13) 0.026(4) Uiso 1 1 d . . . . .
H4B H -0.1707(17) 0.4945(12) 0.3342(14) 0.028(4) Uiso 1 1 d . . . . .
H4C H -0.1369(17) 0.5556(11) 0.4118(14) 0.027(4) Uiso 1 1 d . . . . .
H10A H 0.6336(17) 0.6822(10) 0.6798(13) 0.024(4) Uiso 1 1 d . . . . .
H10B H 0.5951(17) 0.7208(11) 0.5695(13) 0.028(4) Uiso 1 1 d . . . . .
H11A H 0.4016(15) 0.6261(10) 0.6658(12) 0.019(3) Uiso 1 1 d . . . . .
H11B H 0.4079(17) 0.7228(11) 0.6731(13) 0.027(4) Uiso 1 1 d . . . . .
O7 O 0.29458(8) 0.54774(5) 0.51094(6) 0.01980(18) Uani 1 1 d . . . . .
O8 O 0.16833(10) 0.70793(5) 0.34771(7) 0.0281(2) Uani 1 1 d . . . . .
H14A H 0.0089(16) 0.5260(10) 0.2171(13) 0.023(4) Uiso 1 1 d . . . . .
H14B H 0.0425(16) 0.6197(10) 0.2066(13) 0.021(4) Uiso 1 1 d . . . . .
H15A H -0.1412(16) 0.6561(10) 0.2970(13) 0.022(4) Uiso 1 1 d . . . . .
H15B H -0.2008(16) 0.5957(10) 0.2071(13) 0.021(4) Uiso 1 1 d . . . . .
C10 C 0.57614(12) 0.67646(7) 0.61543(9) 0.0184(2) Uani 1 1 d . . . . .
C11 C 0.42452(12) 0.67636(7) 0.63012(9) 0.0189(2) Uani 1 1 d . . . . .
C12 C 0.27580(11) 0.61851(7) 0.48295(8) 0.0160(2) Uani 1 1 d . . . . .
C13 C 0.17688(12) 0.63918(7) 0.38407(9) 0.0178(2) Uani 1 1 d . . . . .
C14 C 0.00837(12) 0.57917(7) 0.24979(9) 0.0187(2) Uani 1 1 d . . . . .
C15 C -0.13719(12) 0.60075(7) 0.26914(8) 0.0176(2) Uani 1 1 d . . . . .
S1 S 0.32852(3) 0.91224(2) 0.45934(2) 0.02068(11) Uani 1 1 d . . . . .
H16A H 0.453(2) 0.8793(13) 0.3346(17) 0.049(6) Uiso 1 1 d . . . . .
H16B H 0.3178(19) 0.8249(12) 0.3230(15) 0.036(5) Uiso 1 1 d . . . . .
H16C H 0.308(2) 0.9185(12) 0.2822(16) 0.040(5) Uiso 1 1 d . . . . .
H17A H 0.117(2) 0.9135(13) 0.5088(19) 0.053(6) Uiso 1 1 d . . . . .
H17B H 0.1281(19) 0.8393(13) 0.4353(15) 0.039(5) Uiso 1 1 d . . . . .
H17C H 0.098(2) 0.9251(12) 0.3891(17) 0.042(5) Uiso 1 1 d . . . . .
O9 O 0.39128(11) 0.84759(6) 0.53228(7) 0.0323(2) Uani 1 1 d . . . . .
C16 C 0.35435(14) 0.87928(9) 0.33326(10) 0.0259(3) Uani 1 1 d . . . . .
C17 C 0.14577(15) 0.89549(9) 0.44658(13) 0.0319(3) Uani 1 1 d . . . . .

loop_
_atom_site_aniso_label
_atom_site_aniso_U_11
_atom_site_aniso_U_22
_atom_site_aniso_U_33
_atom_site_aniso_U_23
_atom_site_aniso_U_13
_atom_site_aniso_U_12
O1 0.0305(4) 0.0167(4) 0.0136(4) -0.0001(3) -0.0074(3) -0.0009(3)
C1 0.0188(5) 0.0144(5) 0.0123(5) -0.0003(4) -0.0015(4) -0.0002(4)
C2 0.0207(5) 0.0124(5) 0.0144(5) 0.0006(4) -0.0011(4) -0.0016(4)
O2 0.0640(7) 0.0166(4) 0.0218(5) 0.0002(3) -0.0148(4) -0.0080(4)
O3 0.0361(5) 0.0180(4) 0.0185(4) 0.0055(3) -0.0022(3) -0.0072(4)
C3 0.0158(5) 0.0135(5) 0.0115(5) 0.0018(4) 0.0009(4) 0.0008(4)
O4 0.0210(4) 0.0196(4) 0.0129(4) 0.0031(3) -0.0025(3) 0.0006(3)
C4 0.0154(5) 0.0139(5) 0.0108(5) 0.0000(4) -0.0005(4) 0.0006(4)
O5 0.0190(4) 0.0150(4) 0.0142(4) 0.0019(3) -0.0039(3) -0.0033(3)
C5 0.0149(4) 0.0119(5) 0.0120(5) 0.0000(4) 0.0006(4) 0.0000(4)
C6 0.0177(5) 0.0137(5) 0.0114(5) 0.0012(4) -0.0007(4) 0.0006(4)
O6 0.0214(4) 0.0127(4) 0.0151(4) 0.0019(3) -0.0038(3) 0.0010(3)
C7 0.0236(5) 0.0154(5) 0.0143(5) 0.0000(4) -0.0027(4) -0.0013(4)
C8 0.0174(5) 0.0148(5) 0.0120(5) 0.0025(4) 0.0022(4) 0.0023(4)
C9 0.0169(5) 0.0127(5) 0.0084(4) 0.0004(3) 0.0011(3) -0.0002(4)
N1 0.0178(4) 0.0154(4) 0.0133(4) 0.0006(3) -0.0003(3) 0.0008(3)
N2 0.0194(4) 0.0145(5) 0.0196(5) 0.0015(4) -0.0006(4) 0.0006(3)
N3 0.0200(5) 0.0155(5) 0.0184(5) 0.0035(4) -0.0018(4) 0.0002(4)
N4 0.0185(5) 0.0168(5) 0.0143(4) 0.0001(3) 0.0002(3) 0.0004(3)
O7 0.0239(4) 0.0147(4) 0.0200(4) 0.0025(3) 0.0000(3) 0.0015(3)
O8 0.0357(5) 0.0174(4) 0.0281(5) 0.0067(3) -0.0067(4) -0.0029(4)
C10 0.0204(5) 0.0148(5) 0.0191(5) -0.0026(4) -0.0007(4) -0.0006(4)
C11 0.0216(5) 0.0188(5) 0.0160(5) -0.0020(4) 0.0015(4) 0.0012(4)
C12 0.0157(5) 0.0154(5) 0.0173(5) 0.0015(4) 0.0035(4) 0.0010(4)
C13 0.0182(5) 0.0170(5) 0.0183(5) 0.0021(4) 0.0022(4) 0.0009(4)
C14 0.0206(5) 0.0201(6) 0.0148(5) 0.0002(4) 0.0006(4) 0.0006(4)
C15 0.0210(5) 0.0173(5) 0.0138(5) 0.0029(4) -0.0002(4) 0.0026(4)
S1 0.02941(18) 0.01457(16) 0.01840(16) -0.00094(9) 0.00443(11) -0.00081(10)
O9 0.0512(6) 0.0216(5) 0.0207(4) 0.0030(3) -0.0074(4) -0.0019(4)
C16 0.0291(6) 0.0301(7) 0.0193(6) -0.0014(5) 0.0060(5) -0.0019(5)
C17 0.0295(7) 0.0244(7) 0.0449(8) -0.0006(6) 0.0161(6) -0.0010(5)

loop_
_atom_type_symbol
_atom_type_description
_atom_type_scat_dispersion_real
_atom_type_scat_dispersion_imag
_atom_type_scat_source
C C 0.0140 0.0070 'International Tables Vol C Tables 4.2.6.8 and 6.1.1.4'
H H 0.0000 0.0000 'International Tables Vol C Tables 4.2.6.8 and 6.1.1.4'
N N 0.0250 0.0140 'International Tables Vol C Tables 4.2.6.8 and 6.1.1.4'
O O 0.0390 0.0250 'International Tables Vol C Tables 4.2.6.8 and 6.1.1.4'
S S 0.2925 0.4295 'International Tables Vol C Tables 4.2.6.8 and 6.1.1.4'

loop_
_geom_angle_atom_site_label_1
_geom_angle_atom_site_label_2
_geom_angle_atom_site_label_3
_geom_angle
_geom_angle_site_symmetry_1
_geom_angle_site_symmetry_3
C7 O1 H1 108.4(13) . .
C2 C1 C7 119.26(10) . .
C6 C1 C2 119.72(10) . .
C6 C1 C7 120.98(10) . .
C1 C2 H2A 119.6(10) . .
C3 C2 C1 120.62(10) . .
C3 C2 H2A 119.7(10) . .
C2 C3 C4 119.18(10) . .
C2 C3 C8 120.17(10) . .
C4 C3 C8 120.63(9) . .
C3 C4 H4 118.9(10) . .
C3 C4 C5 120.55(9) . .
C5 C4 H4 120.5(10) . .
C4 C5 C9 122.32(9) . .
C6 C5 C4 119.41(10) . .
C6 C5 C9 118.26(9) . .
C1 C6 C5 120.31(10) . .
C1 C6 H6 120.5(9) . .
C5 C6 H6 119.1(10) . .
O1 C7 C1 112.75(10) . .
O2 C7 O1 123.69(10) . .
O2 C7 C1 123.54(10) . .
O3 C8 C3 117.67(10) . .
O3 C8 O4 125.68(10) . .
O4 C8 C3 116.64(9) . .
O5 C9 C5 119.27(9) . .
O5 C9 O6 123.57(10) . .
O6 C9 C5 117.16(9) . .
H1A N1 H1B 108.1(15) . .
H1A N1 H1C 108.7(15) . .
H1B N1 H1C 108.6(16) . .
C10 N1 H1A 109.6(11) . .
C10 N1 H1B 110.6(11) . .
C10 N1 H1C 111.2(12) . .
C11 N2 H2 115.3(11) . .
C12 N2 H2 122.1(11) . .
C12 N2 C11 122.60(10) . .
C13 N3 H3 118.6(11) . .
C13 N3 C14 122.54(10) . .
C14 N3 H3 118.9(11) . .
H4A N4 H4B 109.0(15) . .
H4A N4 H4C 106.0(15) . .
H4B N4 H4C 107.1(16) . .
C15 N4 H4A 110.9(11) . .
C15 N4 H4B 112.5(12) . .
C15 N4 H4C 110.9(11) . .
N1 C10 H10A 106.6(10) . .
N1 C10 H10B 108.9(10) . .
N1 C10 C11 110.94(9) . .
H10A C10 H10B 109.1(14) . .
C11 C10 H10A 111.0(10) . .
C11 C10 H10B 110.2(10) . .
N2 C11 H11A 108.7(9) . .
N2 C11 H11B 108.6(10) . .
N2 C11 C10 112.25(9) . .
H11A C11 H11B 108.8(13) . .
C10 C11 H11A 110.2(9) . .
C10 C11 H11B 108.2(10) . .
N2 C12 C13 114.03(10) . .
O7 C12 N2 125.31(10) . .
O7 C12 C13 120.66(10) . .
N3 C13 C12 112.49(10) . .
O8 C13 N3 125.53(11) . .
O8 C13 C12 121.98(10) . .
N3 C14 H14A 107.0(10) . .
N3 C14 H14B 107.2(9) . .
N3 C14 C15 112.21(9) . .
H14A C14 H14B 110.3(14) . .
C15 C14 H14A 110.2(9) . .
C15 C14 H14B 109.8(9) . .
N4 C15 H15A 106.5(9) . .
N4 C15 H15B 107.8(10) . .
N4 C15 C14 110.48(9) . .
H15A C15 H15B 109.8(13) . .
C14 C15 H15A 111.3(9) . .
C14 C15 H15B 110.8(10) . .
O9 S1 C16 105.66(6) . .
O9 S1 C17 105.32(7) . .
C16 S1 C17 97.49(7) . .
S1 C16 H16A 104.5(13) . .
S1 C16 H16B 108.4(11) . .
S1 C16 H16C 108.1(12) . .
H16A C16 H16B 110.6(17) . .
H16A C16 H16C 112.0(17) . .
H16B C16 H16C 112.8(16) . .
S1 C17 H17A 106.2(14) . .
S1 C17 H17B 108.8(11) . .
S1 C17 H17C 111.5(12) . .
H17A C17 H17B 111.9(18) . .
H17A C17 H17C 109.9(18) . .
H17B C17 H17C 108.5(17) . .

loop_
_geom_bond_atom_site_label_1
_geom_bond_atom_site_label_2
_geom_bond_distance
_geom_bond_site_symmetry_2
O1 H1 0.93(2) .
O1 C7 1.3244(14) .
C1 C2 1.3943(15) .
C1 C6 1.3923(15) .
C1 C7 1.4969(14) .
C2 H2A 0.930(17) .
C2 C3 1.3933(15) .
O2 C7 1.2111(16) .
O3 C8 1.2525(14) .
C3 C4 1.3973(15) .
C3 C8 1.5242(14) .
O4 C8 1.2632(14) .
C4 H4 0.928(16) .
C4 C5 1.3994(14) .
O5 C9 1.2612(13) .
C5 C6 1.3949(14) .
C5 C9 1.5125(14) .
C6 H6 0.945(16) .
O6 C9 1.2644(13) .
N1 H1A 0.932(18) .
N1 H1B 0.877(19) .
N1 H1C 0.894(19) .
N1 C10 1.4908(14) .
N2 H2 0.918(19) .
N2 C11 1.4544(14) .
N2 C12 1.3258(15) .
N3 H3 0.868(18) .
N3 C13 1.3319(15) .
N3 C14 1.4550(14) .
N4 H4A 0.902(17) .
N4 H4B 0.87(2) .
N4 H4C 0.910(18) .
N4 C15 1.4900(14) .
O7 C12 1.2317(14) .
O8 C13 1.2298(15) .
C10 H10A 0.949(17) .
C10 H10B 0.980(18) .
C10 C11 1.5176(16) .
C11 H11A 0.993(16) .
C11 H11B 0.977(18) .
C12 C13 1.5409(15) .
C14 H14A 0.977(17) .
C14 H14B 0.963(17) .
C14 C15 1.5185(16) .
C15 H15A 0.986(17) .
C15 H15B 0.954(17) .
S1 O9 1.5046(10) .
S1 C16 1.7820(13) .
S1 C17 1.7903(15) .
C16 H16A 0.96(2) .
C16 H16B 0.97(2) .
C16 H16C 0.99(2) .
C17 H17A 0.94(2) .
C17 H17B 0.95(2) .
C17 H17C 0.96(2) .

loop_
_geom_hbond_atom_site_label_D
_geom_hbond_atom_site_label_H
_geom_hbond_atom_site_label_A
_geom_hbond_distance_DH
_geom_hbond_distance_HA
_geom_hbond_distance_DA
_geom_hbond_angle_DHA
_geom_hbond_site_symmetry_A
_geom_hbond_publ_flag
O1 H1 O5 0.93(2) 1.65(2) 2.5767(11) 176.1(19) 4_666 yes
N1 H1A O6 0.932(18) 1.996(18) 2.9257(13) 175.9(16) 2_656 yes
N1 H1B O4 0.877(19) 1.996(19) 2.8099(13) 153.7(16) 3_666 yes
N1 H1C O3 0.894(19) 1.94(2) 2.7985(13) 159.9(17) . yes
N2 H2 O9 0.918(19) 2.014(19) 2.7848(14) 140.6(15) . yes
N3 H3 O6 0.868(18) 2.169(18) 3.0125(13) 163.9(15) 4_565 yes
N4 H4A O4 0.902(17) 1.938(18) 2.8092(13) 161.6(16) 3_566 yes
N4 H4B O5 0.87(2) 2.03(2) 2.8849(13) 166.7(16) 4_565 yes
N4 H4C O6 0.910(18) 2.048(18) 2.9315(12) 163.3(15) 2_556 yes

loop_
_geom_torsion_atom_site_label_1
_geom_torsion_atom_site_label_2
_geom_torsion_atom_site_label_3
_geom_torsion_atom_site_label_4
_geom_torsion
_geom_torsion_site_symmetry_1
_geom_torsion_site_symmetry_2
_geom_torsion_site_symmetry_3
_geom_torsion_site_symmetry_4
C1 C2 C3 C4 -0.38(16) . . . .
C1 C2 C3 C8 177.91(10) . . . .
C2 C1 C6 C5 -4.08(16) . . . .
C2 C1 C7 O1 -172.91(10) . . . .
C2 C1 C7 O2 8.61(18) . . . .
C2 C3 C4 C5 -3.48(15) . . . .
C2 C3 C8 O3 9.20(15) . . . .
C2 C3 C8 O4 -169.79(10) . . . .
C3 C4 C5 C6 3.54(15) . . . .
C3 C4 C5 C9 -175.39(9) . . . .
C4 C3 C8 O3 -172.54(10) . . . .
C4 C3 C8 O4 8.47(15) . . . .
C4 C5 C6 C1 0.27(15) . . . .
C4 C5 C9 O5 -29.40(15) . . . .
C4 C5 C9 O6 149.69(10) . . . .
C6 C1 C2 C3 4.14(17) . . . .
C6 C1 C7 O1 9.28(15) . . . .
C6 C1 C7 O2 -169.20(12) . . . .
C6 C5 C9 O5 151.66(10) . . . .
C6 C5 C9 O6 -29.25(14) . . . .
C7 C1 C2 C3 -173.69(10) . . . .
C7 C1 C6 C5 173.72(10) . . . .
C8 C3 C4 C5 178.25(9) . . . .
C9 C5 C6 C1 179.24(9) . . . .
N1 C10 C11 N2 -72.23(12) . . . .
N2 C12 C13 N3 -170.27(10) . . . .
N2 C12 C13 O8 9.49(16) . . . .
N3 C14 C15 N4 -52.57(13) . . . .
O7 C12 C13 N3 8.89(15) . . . .
O7 C12 C13 O8 -171.35(11) . . . .
C11 N2 C12 O7 -2.39(17) . . . .
C11 N2 C12 C13 176.72(9) . . . .
C12 N2 C11 C10 96.92(12) . . . .
C13 N3 C14 C15 -90.50(13) . . . .
C14 N3 C13 O8 2.71(19) . . . .
C14 N3 C13 C12 -177.54(10) . . . .

_cod_database_fobs_code 3500092
